data_7041511
loop_
_publ_author_name
'Das, Chinmoy'
'Shukla, Pragya'
'Sorace, Lorenzo'
'Shanmugam, Maheswaran'

_publ_section_title
;
 Structural and magnetic properties of semiquinonate based Al(iii) and
 Ga(iii) complexes.
;
_journal_issue 5
_journal_name_full 'Dalton transactions (Cambridge, England : 2003)'
_journal_page_first 1439
_journal_page_last 1448
_journal_paper_doi 10.1039/c6dt04281c
_journal_volume 46
_journal_year 2017
_chemical_formula_sum 'C42 H60 Ga O6'
_chemical_formula_weight 730.62
_space_group_crystal_system triclinic
_space_group_IT_number 1
_space_group_name_Hall 'P 1'
_space_group_name_H-M_alt 'P 1'
_symmetry_space_group_name_Hall 'P 1'
_symmetry_space_group_name_H-M 'P 1'
_atom_sites_solution_hydrogens geom
_audit_creation_method SHELXL-2014/7
_audit_update_record
;
2016-11-09 deposited with the CCDC.
2016-12-19 downloaded from the CCDC.
;
_cell_angle_alpha 76.352(5)
_cell_angle_beta 77.706(5)
_cell_angle_gamma 74.690(5)
_cell_formula_units_Z 2
_cell_length_a 12.7500(16)
_cell_length_b 13.1264(16)
_cell_length_c 13.4477(16)
_cell_measurement_reflns_used 8102
_cell_measurement_temperature 100(2)
_cell_measurement_theta_max 29.12
_cell_measurement_theta_min 3.02
_cell_volume 2082.0(4)
_computing_cell_refinement
;
CrystalClear-SM Expert 2.1 b24 (Rigaku, 2012)
;
_computing_data_collection
;
CrystalClear-SM Expert 2.1 b24 (Rigaku, 2012)
;
_computing_data_reduction
;
CrystalClear-SM Expert 2.1 b24 (Rigaku, 2012)
;
_computing_molecular_graphics 'Bruker SHELXTL'
_computing_publication_material 'Bruker SHELXTL'
_computing_structure_refinement 'SHELXL-2014/7 (Sheldrick, 2014)'
_computing_structure_solution 'Bruker SHELXTL'
_diffrn_ambient_temperature 100(2)
_diffrn_measured_fraction_theta_full 0.997
_diffrn_measured_fraction_theta_max 0.995
_diffrn_measurement_device_type
;
CrystalClear-SM Expert 2.1 b24 (Rigaku, 2012)
;
_diffrn_radiation_type MoK\a
_diffrn_radiation_wavelength 0.71073
_diffrn_reflns_av_R_equivalents 0.0615
_diffrn_reflns_av_unetI/netI 0.0712
_diffrn_reflns_Laue_measured_fraction_full 0.997
_diffrn_reflns_Laue_measured_fraction_max 0.995
_diffrn_reflns_limit_h_max 17
_diffrn_reflns_limit_h_min -16
_diffrn_reflns_limit_k_max 18
_diffrn_reflns_limit_k_min -18
_diffrn_reflns_limit_l_max 18
_diffrn_reflns_limit_l_min -18
_diffrn_reflns_number 40873
_diffrn_reflns_point_group_measured_fraction_full 0.843
_diffrn_reflns_point_group_measured_fraction_max 0.803
_diffrn_reflns_theta_full 25.242
_diffrn_reflns_theta_max 29.188
_diffrn_reflns_theta_min 3.017
_exptl_absorpt_coefficient_mu 0.703
_exptl_absorpt_correction_T_max 0.8792
_exptl_absorpt_correction_T_min 0.7731
_exptl_absorpt_correction_type numerical
_exptl_crystal_colour Green
_exptl_crystal_density_diffrn 1.165
_exptl_crystal_description Block
_exptl_crystal_F_000 782
_exptl_crystal_size_max 0.386
_exptl_crystal_size_mid 0.335
_exptl_crystal_size_min 0.188
_refine_diff_density_max 1.005
_refine_diff_density_min -0.734
_refine_diff_density_rms 0.070
_refine_ls_abs_structure_details
;
 Classical Flack method preferred over Parsons because s.u. lower.
;
_refine_ls_abs_structure_Flack 0.093(6)
_refine_ls_extinction_method none
_refine_ls_goodness_of_fit_ref 1.029
_refine_ls_hydrogen_treatment constr
_refine_ls_matrix_type full
_refine_ls_number_parameters 883
_refine_ls_number_reflns 18099
_refine_ls_number_restraints 3
_refine_ls_restrained_S_all 1.029
_refine_ls_R_factor_all 0.0456
_refine_ls_R_factor_gt 0.0420
_refine_ls_shift/su_max 0.000
_refine_ls_shift/su_mean 0.000
_refine_ls_structure_factor_coef Fsqd
_refine_ls_weighting_details 'w=1/[\s^2^(Fo^2^)+(0.0479P)^2^] where P=(Fo^2^+2Fc^2^)/3'
_refine_ls_weighting_scheme calc
_refine_ls_wR_factor_gt 0.0970
_refine_ls_wR_factor_ref 0.0997
_reflns_Friedel_coverage 0.614
_reflns_Friedel_fraction_full 0.689
_reflns_Friedel_fraction_max 0.611
_reflns_number_gt 16504
_reflns_number_total 18099
_reflns_threshold_expression 'I > 2\s(I)'
_cod_data_source_file c6dt04281c2.cif
_cod_data_source_block ga_test
_cod_depositor_comments
;
The following automatic conversions were performed:

'_exptl_absorpt_correction_type' value 'Numerical' changed to
'numerical' according to
/usr/data/users/saulius/crontab/automatic-downloads/rss-feeds/RSC/lib/dictionaries/cif_core.dic
dictionary named 'cif_core.dic' version 2.4.2 from 2011-04-26.

Automatic conversion script
Id: cif_fix_values 4268 2015-11-12 08:31:59Z antanas 

 Adding full bibliography for 7041511--7041512.cif.
;
_cod_database_code 7041511
_shelx_shelxl_version_number 2014/7
_shelx_space_group_comment
;
The symmetry employed for this shelxl refinement is uniquely defined
by the following loop, which should always be used as a source of
symmetry information in preference to the above space-group names.
They are only intended as comments.
;
_shelx_estimated_absorpt_t_min 0.773
_shelx_estimated_absorpt_t_max 0.879

loop_
_space_group_symop_operation_xyz
'x, y, z'

loop_
_atom_site_label
_atom_site_type_symbol
_atom_site_fract_x
_atom_site_fract_y
_atom_site_fract_z
_atom_site_U_iso_or_equiv
_atom_site_adp_type
_atom_site_occupancy
_atom_site_site_symmetry_order
_atom_site_calc_flag
_atom_site_refinement_flags_posn
_atom_site_refinement_flags_adp
Ga1 Ga 0.72066(2) 0.58231(2) 0.54825(2) 0.01559(9) Uani 1 1 d . .
Ga2 Ga 1.18766(2) 0.09712(2) 1.06002(2) 0.01581(9) Uani 1 1 d . .
O11 O 0.7713(2) 0.5226(2) 0.68271(19) 0.0158(5) Uani 1 1 d . .
O12 O 0.5872(2) 0.5296(2) 0.62234(19) 0.0161(5) Uani 1 1 d . .
O31 O 0.6657(2) 0.7274(2) 0.57849(19) 0.0190(5) Uani 1 1 d . .
O32 O 0.6445(2) 0.6467(2) 0.42668(19) 0.0184(5) Uani 1 1 d . .
O51 O 0.8647(2) 0.61119(18) 0.47883(18) 0.0167(5) Uani 1 1 d . .
O52 O 0.77924(19) 0.44796(19) 0.49260(18) 0.0156(5) Uani 1 1 d . .
O111 O 1.2253(2) 0.0396(2) 1.20009(19) 0.0180(5) Uani 1 1 d . .
O112 O 1.0626(2) 0.02741(19) 1.11615(18) 0.0169(5) Uani 1 1 d . .
O131 O 1.1131(2) 0.2399(2) 1.09003(18) 0.0179(5) Uani 1 1 d . .
O132 O 1.1318(2) 0.1603(2) 0.92688(19) 0.0163(5) Uani 1 1 d . .
O151 O 1.3275(2) 0.1413(2) 1.0090(2) 0.0187(5) Uani 1 1 d . .
O152 O 1.2692(2) -0.03147(19) 0.99837(19) 0.0169(5) Uani 1 1 d . .
C11 C 0.6987(2) 0.4805(2) 0.7504(2) 0.0140(6) Uani 1 1 d . .
C12 C 0.5946(3) 0.4854(2) 0.7177(2) 0.0145(6) Uani 1 1 d . .
C13 C 0.5097(3) 0.4430(2) 0.7906(3) 0.0162(6) Uani 1 1 d . .
C14 C 0.5310(3) 0.4017(3) 0.8898(3) 0.0175(6) Uani 1 1 d . .
H14A H 0.4738 0.3774 0.9402 0.021 Uiso 1 1 calc R U
C15 C 0.6336(3) 0.3927(3) 0.9228(3) 0.0169(6) Uani 1 1 d . .
C16 C 0.7156(3) 0.4317(3) 0.8533(2) 0.0171(6) Uani 1 1 d . .
H16A H 0.7839 0.4260 0.8740 0.021 Uiso 1 1 calc R U
C17 C 0.6466(3) 0.3455(3) 1.0359(3) 0.0209(7) Uani 1 1 d . .
C18 C 0.5780(3) 0.4280(3) 1.1026(3) 0.0336(9) Uani 1 1 d . .
H18A H 0.6036 0.4951 1.0792 0.050 Uiso 1 1 calc R U
H18B H 0.5002 0.4421 1.0958 0.050 Uiso 1 1 calc R U
H18C H 0.5864 0.3993 1.1754 0.050 Uiso 1 1 calc R U
C19 C 0.6064(3) 0.2411(3) 1.0725(3) 0.0295(8) Uani 1 1 d . .
H19A H 0.6155 0.2122 1.1451 0.044 Uiso 1 1 calc R U
H19B H 0.5285 0.2554 1.0663 0.044 Uiso 1 1 calc R U
H19C H 0.6496 0.1887 1.0297 0.044 Uiso 1 1 calc R U
C20 C 0.7671(3) 0.3193(3) 1.0516(3) 0.0294(8) Uani 1 1 d . .
H20A H 0.7958 0.3848 1.0288 0.044 Uiso 1 1 calc R U
H20B H 0.7718 0.2913 1.1252 0.044 Uiso 1 1 calc R U
H20C H 0.8108 0.2652 1.0109 0.044 Uiso 1 1 calc R U
C21 C 0.4016(3) 0.4451(3) 0.7559(3) 0.0214(7) Uani 1 1 d . .
C22 C 0.3444(3) 0.5619(3) 0.7122(3) 0.0267(8) Uani 1 1 d . .
H22A H 0.3945 0.5933 0.6544 0.040 Uiso 1 1 calc R U
H22B H 0.2774 0.5616 0.6878 0.040 Uiso 1 1 calc R U
H22C H 0.3251 0.6047 0.7669 0.040 Uiso 1 1 calc R U
C23 C 0.3208(3) 0.3997(3) 0.8454(3) 0.0300(8) Uani 1 1 d . .
H23A H 0.2532 0.4025 0.8203 0.045 Uiso 1 1 calc R U
H23B H 0.3540 0.3250 0.8736 0.045 Uiso 1 1 calc R U
H23C H 0.3031 0.4426 0.8998 0.045 Uiso 1 1 calc R U
C24 C 0.4288(3) 0.3773(3) 0.6703(3) 0.0313(9) Uani 1 1 d . .
H24A H 0.4808 0.4062 0.6126 0.047 Uiso 1 1 calc R U
H24B H 0.4618 0.3025 0.6986 0.047 Uiso 1 1 calc R U
H24C H 0.3609 0.3803 0.6455 0.047 Uiso 1 1 calc R U
C31 C 0.6076(3) 0.7910(3) 0.5106(2) 0.0170(6) Uani 1 1 d . .
C32 C 0.5959(3) 0.7456(3) 0.4250(2) 0.0156(6) Uani 1 1 d . .
C33 C 0.5343(3) 0.8116(3) 0.3465(2) 0.0162(6) Uani 1 1 d . .
C34 C 0.4875(3) 0.9159(3) 0.3569(3) 0.0186(7) Uani 1 1 d . .
H34A H 0.4453 0.9604 0.3059 0.022 Uiso 1 1 calc R U
C35 C 0.4981(3) 0.9629(3) 0.4407(3) 0.0187(7) Uani 1 1 d . .
C36 C 0.5578(3) 0.8993(3) 0.5160(3) 0.0201(7) Uani 1 1 d . .
H36A H 0.5654 0.9286 0.5717 0.024 Uiso 1 1 calc R U
C37 C 0.4440(3) 1.0815(3) 0.4399(3) 0.0212(7) Uani 1 1 d . .
C38 C 0.4615(3) 1.1189(3) 0.5342(3) 0.0308(9) Uani 1 1 d . .
H38A H 0.4257 1.1952 0.5309 0.046 Uiso 1 1 calc R U
H38B H 0.4294 1.0766 0.5982 0.046 Uiso 1 1 calc R U
H38C H 0.5406 1.1088 0.5336 0.046 Uiso 1 1 calc R U
C39 C 0.4956(3) 1.1483(3) 0.3410(3) 0.0287(8) Uani 1 1 d . .
H39A H 0.4617 1.2248 0.3393 0.043 Uiso 1 1 calc R U
H39B H 0.5750 1.1358 0.3404 0.043 Uiso 1 1 calc R U
H39C H 0.4831 1.1270 0.2802 0.043 Uiso 1 1 calc R U
C40 C 0.3195(3) 1.1010(3) 0.4404(3) 0.0258(8) Uani 1 1 d . .
H40A H 0.2852 1.1773 0.4399 0.039 Uiso 1 1 calc R U
H40B H 0.3073 1.0808 0.3788 0.039 Uiso 1 1 calc R U
H40C H 0.2865 1.0573 0.5029 0.039 Uiso 1 1 calc R U
C41 C 0.5202(3) 0.7636(3) 0.2579(3) 0.0204(7) Uani 1 1 d . .
C42 C 0.4621(4) 0.8512(3) 0.1768(3) 0.0382(11) Uani 1 1 d . .
H42A H 0.5062 0.9053 0.1476 0.057 Uiso 1 1 calc R U
H42B H 0.4538 0.8185 0.1213 0.057 Uiso 1 1 calc R U
H42C H 0.3893 0.8855 0.2098 0.057 Uiso 1 1 calc R U
C43 C 0.4510(3) 0.6795(4) 0.3031(3) 0.0343(9) Uani 1 1 d . .
H43A H 0.3798 0.7131 0.3397 0.051 Uiso 1 1 calc R U
H43B H 0.4388 0.6502 0.2469 0.051 Uiso 1 1 calc R U
H43C H 0.4899 0.6212 0.3517 0.051 Uiso 1 1 calc R U
C44 C 0.6314(3) 0.7112(3) 0.2007(3) 0.0260(8) Uani 1 1 d . .
H44A H 0.6757 0.7652 0.1718 0.039 Uiso 1 1 calc R U
H44B H 0.6703 0.6529 0.2493 0.039 Uiso 1 1 calc R U
H44C H 0.6193 0.6820 0.1445 0.039 Uiso 1 1 calc R U
C51 C 0.9226(3) 0.5375(2) 0.4266(2) 0.0157(6) Uani 1 1 d . .
C52 C 0.8736(3) 0.4457(3) 0.4348(2) 0.0155(6) Uani 1 1 d . .
C53 C 0.9318(3) 0.3609(3) 0.3801(2) 0.0168(6) Uani 1 1 d . .
C54 C 1.0332(3) 0.3688(3) 0.3240(3) 0.0183(6) Uani 1 1 d . .
H54A H 1.0725 0.3132 0.2871 0.022 Uiso 1 1 calc R U
C55 C 1.0839(3) 0.4569(3) 0.3176(3) 0.0195(7) Uani 1 1 d . .
C56 C 1.0266(3) 0.5398(3) 0.3678(3) 0.0188(7) Uani 1 1 d . .
H56A H 1.0581 0.5993 0.3623 0.023 Uiso 1 1 calc R U
C57 C 1.2014(3) 0.4572(3) 0.2602(3) 0.0237(7) Uani 1 1 d . .
C58 C 1.2013(4) 0.5604(4) 0.1791(4) 0.0460(12) Uani 1 1 d . .
H58A H 1.2765 0.5604 0.1425 0.069 Uiso 1 1 calc R U
H58B H 1.1535 0.5644 0.1294 0.069 Uiso 1 1 calc R U
H58C H 1.1738 0.6227 0.2133 0.069 Uiso 1 1 calc R U
C59 C 1.2520(3) 0.3613(3) 0.2042(3) 0.0333(9) Uani 1 1 d . .
H59A H 1.2530 0.2938 0.2548 0.050 Uiso 1 1 calc R U
H59B H 1.2077 0.3644 0.1519 0.050 Uiso 1 1 calc R U
H59C H 1.3274 0.3647 0.1705 0.050 Uiso 1 1 calc R U
C60 C 1.2751(3) 0.4496(3) 0.3396(3) 0.0328(9) Uani 1 1 d . .
H60A H 1.2744 0.3830 0.3911 0.049 Uiso 1 1 calc R U
H60B H 1.3507 0.4494 0.3039 0.049 Uiso 1 1 calc R U
H60C H 1.2474 0.5115 0.3743 0.049 Uiso 1 1 calc R U
C61 C 0.8775(3) 0.2672(3) 0.3862(3) 0.0210(7) Uani 1 1 d . .
C62 C 0.9513(4) 0.1872(3) 0.3221(3) 0.0380(10) Uani 1 1 d . .
H62A H 0.9654 0.2235 0.2496 0.057 Uiso 1 1 calc R U
H62B H 1.0212 0.1575 0.3486 0.057 Uiso 1 1 calc R U
H62C H 0.9149 0.1288 0.3265 0.057 Uiso 1 1 calc R U
C63 C 0.8570(4) 0.2082(3) 0.4988(3) 0.0309(9) Uani 1 1 d . .
H63A H 0.8093 0.2587 0.5417 0.046 Uiso 1 1 calc R U
H63B H 0.8211 0.1497 0.5024 0.046 Uiso 1 1 calc R U
H63C H 0.9274 0.1784 0.5245 0.046 Uiso 1 1 calc R U
C64 C 0.7673(3) 0.3128(3) 0.3453(3) 0.0322(9) Uani 1 1 d . .
H64A H 0.7196 0.3646 0.3868 0.048 Uiso 1 1 calc R U
H64B H 0.7809 0.3489 0.2727 0.048 Uiso 1 1 calc R U
H64C H 0.7314 0.2539 0.3503 0.048 Uiso 1 1 calc R U
C111 C 1.1589(3) -0.0207(3) 1.2557(2) 0.0150(6) Uani 1 1 d . .
C112 C 1.0681(2) -0.0269(2) 1.2087(2) 0.0140(6) Uani 1 1 d . .
C113 C 0.9907(3) -0.0892(3) 1.2668(2) 0.0166(6) Uani 1 1 d . .
C114 C 1.0084(3) -0.1415(3) 1.3652(3) 0.0195(7) Uani 1 1 d . .
H11A H 0.9585 -0.1841 1.4047 0.023 Uiso 1 1 calc R U
C115 C 1.0979(3) -0.1360(3) 1.4127(2) 0.0175(6) Uani 1 1 d . .
C116 C 1.1717(3) -0.0775(3) 1.3569(2) 0.0177(6) Uani 1 1 d . .
H11B H 1.2322 -0.0748 1.3863 0.021 Uiso 1 1 calc R U
C117 C 1.1020(3) -0.1921(3) 1.5254(3) 0.0204(7) Uani 1 1 d . .
C118 C 1.1035(3) -0.3125(3) 1.5388(3) 0.0258(8) Uani 1 1 d . .
H11F H 1.1062 -0.3473 1.6114 0.039 Uiso 1 1 calc R U
H11G H 1.0369 -0.3198 1.5185 0.039 Uiso 1 1 calc R U
H11H H 1.1686 -0.3468 1.4948 0.039 Uiso 1 1 calc R U
C119 C 1.2036(3) -0.1831(3) 1.5637(3) 0.0304(9) Uani 1 1 d . .
H11C H 1.2028 -0.2201 1.6362 0.046 Uiso 1 1 calc R U
H11D H 1.2705 -0.2163 1.5211 0.046 Uiso 1 1 calc R U
H11E H 1.2024 -0.1070 1.5584 0.046 Uiso 1 1 calc R U
C120 C 0.9980(3) -0.1378(3) 1.5924(3) 0.0331(9) Uani 1 1 d . .
H12A H 0.9986 -0.1724 1.6654 0.050 Uiso 1 1 calc R U
H12B H 0.9969 -0.0614 1.5842 0.050 Uiso 1 1 calc R U
H12C H 0.9323 -0.1451 1.5703 0.050 Uiso 1 1 calc R U
C121 C 0.8948(3) -0.0960(3) 1.2186(3) 0.0230(7) Uani 1 1 d . .
C122 C 0.9411(4) -0.1479(3) 1.1231(3) 0.0367(10) Uani 1 1 d . .
H12J H 0.9902 -0.1061 1.0742 0.055 Uiso 1 1 calc R U
H12K H 0.9824 -0.2216 1.1442 0.055 Uiso 1 1 calc R U
H12L H 0.8803 -0.1491 1.0897 0.055 Uiso 1 1 calc R U
C123 C 0.8247(3) 0.0171(3) 1.1854(3) 0.0285(8) Uani 1 1 d . .
H12G H 0.8709 0.0610 1.1353 0.043 Uiso 1 1 calc R U
H12H H 0.7646 0.0118 1.1534 0.043 Uiso 1 1 calc R U
H12I H 0.7940 0.0506 1.2463 0.043 Uiso 1 1 calc R U
C124 C 0.8183(4) -0.1592(4) 1.2957(4) 0.0474(13) Uani 1 1 d . .
H12D H 0.7894 -0.1249 1.3563 0.071 Uiso 1 1 calc R U
H12E H 0.7570 -0.1605 1.2631 0.071 Uiso 1 1 calc R U
H12F H 0.8591 -0.2330 1.3176 0.071 Uiso 1 1 calc R U
C131 C 1.0775(3) 0.3058(3) 1.0102(2) 0.0164(6) Uani 1 1 d . .
C132 C 1.0894(3) 0.2609(2) 0.9176(2) 0.0147(6) Uani 1 1 d . .
C133 C 1.0555(3) 0.3289(3) 0.8245(3) 0.0170(6) Uani 1 1 d . .
C134 C 1.0103(3) 0.4356(3) 0.8289(3) 0.0193(7) Uani 1 1 d . .
H13H H 0.9877 0.4822 0.7678 0.023 Uiso 1 1 calc R U
C135 C 0.9947(3) 0.4818(3) 0.9200(3) 0.0205(7) Uani 1 1 d . .
C136 C 1.0285(3) 0.4163(3) 1.0092(3) 0.0187(7) Uani 1 1 d . .
H13A H 1.0190 0.4451 1.0698 0.022 Uiso 1 1 calc R U
C137 C 0.9458(3) 0.6013(3) 0.9155(3) 0.0252(8) Uani 1 1 d . .
C138 C 0.8697(5) 0.6501(4) 0.8332(5) 0.070(2) Uani 1 1 d . .
H13E H 0.9100 0.6356 0.7654 0.105 Uiso 1 1 calc R U
H13F H 0.8055 0.6178 0.8520 0.105 Uiso 1 1 calc R U
H13G H 0.8453 0.7280 0.8297 0.105 Uiso 1 1 calc R U
C139 C 0.8833(5) 0.6239(4) 1.0203(4) 0.0625(18) Uani 1 1 d . .
H13B H 0.8528 0.7014 1.0150 0.094 Uiso 1 1 calc R U
H13C H 0.8232 0.5858 1.0421 0.094 Uiso 1 1 calc R U
H13D H 0.9335 0.5991 1.0714 0.094 Uiso 1 1 calc R U
C140 C 1.0402(4) 0.6602(3) 0.8865(4) 0.0427(11) Uani 1 1 d . .
H14H H 1.0825 0.6473 0.8189 0.064 Uiso 1 1 calc R U
H14I H 1.0099 0.7376 0.8829 0.064 Uiso 1 1 calc R U
H14J H 1.0886 0.6334 0.9392 0.064 Uiso 1 1 calc R U
C141 C 1.0678(3) 0.2818(3) 0.7280(3) 0.0210(7) Uani 1 1 d . .
C142 C 1.0397(4) 0.3703(3) 0.6339(3) 0.0367(10) Uani 1 1 d . .
H14K H 1.0484 0.3375 0.5734 0.055 Uiso 1 1 calc R U
H14L H 0.9633 0.4103 0.6489 0.055 Uiso 1 1 calc R U
H14M H 1.0893 0.4196 0.6194 0.055 Uiso 1 1 calc R U
C143 C 0.9875(3) 0.2066(4) 0.7511(3) 0.0352(10) Uani 1 1 d . .
H14E H 0.9938 0.1753 0.6902 0.053 Uiso 1 1 calc R U
H14F H 1.0055 0.1490 0.8103 0.053 Uiso 1 1 calc R U
H14G H 0.9119 0.2478 0.7676 0.053 Uiso 1 1 calc R U
C144 C 1.1864(3) 0.2181(3) 0.6994(3) 0.0230(7) Uani 1 1 d . .
H14B H 1.1917 0.1889 0.6373 0.034 Uiso 1 1 calc R U
H14C H 1.2374 0.2659 0.6855 0.034 Uiso 1 1 calc R U
H14D H 1.2055 0.1589 0.7570 0.034 Uiso 1 1 calc R U
C151 C 1.3996(3) 0.0754(3) 0.9570(2) 0.0155(6) Uani 1 1 d . .
C152 C 1.3653(3) -0.0214(3) 0.9508(2) 0.0164(6) Uani 1 1 d . .
C153 C 1.4407(3) -0.0976(3) 0.8929(3) 0.0190(7) Uani 1 1 d . .
C154 C 1.5412(3) -0.0761(3) 0.8502(3) 0.0210(7) Uani 1 1 d . .
H15B H 1.5926 -0.1273 0.8142 0.025 Uiso 1 1 calc R U
C155 C 1.5758(3) 0.0183(3) 0.8553(2) 0.0181(6) Uani 1 1 d . .
C156 C 1.5041(3) 0.0922(3) 0.9079(3) 0.0183(6) Uani 1 1 d . .
H15A H 1.5249 0.1554 0.9113 0.022 Uiso 1 1 calc R U
C157 C 1.6922(3) 0.0310(3) 0.8060(3) 0.0206(7) Uani 1 1 d . .
C158 C 1.7013(3) 0.1491(3) 0.7809(3) 0.0308(9) Uani 1 1 d . .
H15F H 1.7771 0.1535 0.7494 0.046 Uiso 1 1 calc R U
H15G H 1.6511 0.1911 0.7324 0.046 Uiso 1 1 calc R U
H15H H 1.6814 0.1780 0.8449 0.046 Uiso 1 1 calc R U
C159 C 1.7698(3) -0.0333(4) 0.8838(3) 0.0376(10) Uani 1 1 d . .
H15C H 1.8454 -0.0267 0.8541 0.056 Uiso 1 1 calc R U
H15D H 1.7470 -0.0049 0.9482 0.056 Uiso 1 1 calc R U
H15E H 1.7664 -0.1092 0.8987 0.056 Uiso 1 1 calc R U
C160 C 1.7295(3) -0.0124(3) 0.7041(3) 0.0328(9) Uani 1 1 d . .
H16E H 1.8043 -0.0033 0.6743 0.049 Uiso 1 1 calc R U
H16F H 1.7288 -0.0890 0.7183 0.049 Uiso 1 1 calc R U
H16G H 1.6792 0.0273 0.6550 0.049 Uiso 1 1 calc R U
C161 C 1.4030(3) -0.1940(3) 0.8767(3) 0.0219(7) Uani 1 1 d . .
C162 C 1.3073(4) -0.1501(3) 0.8146(3) 0.0334(9) Uani 1 1 d . .
H16K H 1.3313 -0.1052 0.7487 0.050 Uiso 1 1 calc R U
H16L H 1.2840 -0.2103 0.8010 0.050 Uiso 1 1 calc R U
H16M H 1.2454 -0.1068 0.8546 0.050 Uiso 1 1 calc R U
C163 C 1.4966(3) -0.2662(3) 0.8156(3) 0.0345(9) Uani 1 1 d . .
H16H H 1.5226 -0.2235 0.7490 0.052 Uiso 1 1 calc R U
H16I H 1.5574 -0.2965 0.8554 0.052 Uiso 1 1 calc R U
H16J H 1.4695 -0.3247 0.8033 0.052 Uiso 1 1 calc R U
C164 C 1.3653(3) -0.2641(3) 0.9797(3) 0.0265(8) Uani 1 1 d . .
H16B H 1.3053 -0.2202 1.0207 0.040 Uiso 1 1 calc R U
H16C H 1.3393 -0.3226 0.9661 0.040 Uiso 1 1 calc R U
H16D H 1.4272 -0.2945 1.0183 0.040 Uiso 1 1 calc R U

loop_
_atom_site_aniso_label
_atom_site_aniso_U_11
_atom_site_aniso_U_22
_atom_site_aniso_U_33
_atom_site_aniso_U_23
_atom_site_aniso_U_13
_atom_site_aniso_U_12
Ga1 0.01666(19) 0.01542(19) 0.01446(19) -0.00199(14) -0.00480(15) -0.00218(15)
Ga2 0.01585(18) 0.0162(2) 0.01459(19) -0.00219(14) -0.00196(15) -0.00332(15)
O11 0.0141(12) 0.0170(13) 0.0153(13) -0.0002(10) -0.0033(10) -0.0037(10)
O12 0.0153(12) 0.0169(12) 0.0163(12) -0.0014(9) -0.0062(9) -0.0026(9)
O31 0.0256(13) 0.0155(12) 0.0171(12) -0.0043(10) -0.0089(10) -0.0012(10)
O32 0.0238(13) 0.0156(12) 0.0163(12) -0.0044(9) -0.0083(10) 0.0000(10)
O51 0.0204(12) 0.0113(12) 0.0193(12) -0.0021(9) -0.0034(10) -0.0054(9)
O52 0.0153(12) 0.0145(11) 0.0171(12) -0.0036(9) -0.0028(9) -0.0029(9)
O111 0.0175(12) 0.0190(12) 0.0177(12) -0.0007(10) -0.0052(10) -0.0051(10)
O112 0.0185(12) 0.0178(12) 0.0145(11) 0.0003(9) -0.0052(9) -0.0051(10)
O131 0.0188(12) 0.0203(13) 0.0139(12) -0.0043(10) -0.0026(9) -0.0022(10)
O132 0.0218(13) 0.0139(13) 0.0145(13) -0.0035(10) -0.0044(10) -0.0043(10)
O151 0.0188(12) 0.0154(12) 0.0211(13) -0.0055(10) 0.0004(10) -0.0037(10)
O152 0.0185(12) 0.0156(12) 0.0164(12) -0.0042(9) -0.0023(10) -0.0033(9)
C11 0.0132(14) 0.0120(14) 0.0157(15) -0.0021(11) -0.0052(11) 0.0005(11)
C12 0.0132(14) 0.0129(14) 0.0173(15) -0.0033(11) -0.0048(11) -0.0007(11)
C13 0.0139(14) 0.0123(14) 0.0224(16) -0.0039(12) -0.0052(12) -0.0007(11)
C14 0.0147(15) 0.0163(15) 0.0209(16) -0.0026(12) -0.0012(12) -0.0045(12)
C15 0.0178(15) 0.0162(15) 0.0160(15) -0.0028(12) -0.0053(12) -0.0007(12)
C16 0.0164(15) 0.0177(15) 0.0181(16) -0.0027(12) -0.0073(12) -0.0021(12)
C17 0.0197(16) 0.0278(18) 0.0145(15) -0.0018(13) -0.0036(13) -0.0055(14)
C18 0.037(2) 0.041(2) 0.0216(19) -0.0105(17) -0.0045(16) -0.0036(18)
C19 0.032(2) 0.034(2) 0.0217(18) 0.0068(15) -0.0104(15) -0.0125(16)
C20 0.0275(19) 0.042(2) 0.0167(17) 0.0045(15) -0.0090(14) -0.0085(16)
C21 0.0148(15) 0.0226(17) 0.0278(19) -0.0021(14) -0.0097(14) -0.0034(13)
C22 0.0147(16) 0.0264(19) 0.038(2) 0.0011(16) -0.0130(15) -0.0024(14)
C23 0.0188(17) 0.033(2) 0.039(2) 0.0013(17) -0.0099(15) -0.0113(15)
C24 0.029(2) 0.031(2) 0.042(2) -0.0097(17) -0.0145(17) -0.0107(16)
C31 0.0180(15) 0.0184(16) 0.0149(15) -0.0024(12) -0.0038(12) -0.0040(12)
C32 0.0156(14) 0.0150(15) 0.0169(15) -0.0030(12) -0.0031(12) -0.0044(12)
C33 0.0135(14) 0.0206(16) 0.0144(15) -0.0038(12) -0.0021(12) -0.0035(12)
C34 0.0183(16) 0.0194(16) 0.0159(16) -0.0027(12) -0.0042(12) 0.0001(12)
C35 0.0199(16) 0.0157(16) 0.0179(16) -0.0002(12) -0.0025(13) -0.0025(12)
C36 0.0264(17) 0.0180(16) 0.0175(16) -0.0059(13) -0.0053(13) -0.0040(13)
C37 0.0228(17) 0.0162(16) 0.0242(18) -0.0049(13) -0.0017(14) -0.0044(13)
C38 0.041(2) 0.0176(18) 0.033(2) -0.0100(15) -0.0106(18) 0.0022(16)
C39 0.0280(19) 0.0212(18) 0.031(2) 0.0006(15) -0.0013(15) -0.0037(15)
C40 0.0238(18) 0.0189(17) 0.031(2) -0.0050(14) -0.0015(15) -0.0009(14)
C41 0.0166(16) 0.0268(18) 0.0187(16) -0.0086(14) -0.0084(13) 0.0014(13)
C42 0.046(3) 0.040(2) 0.027(2) -0.0140(18) -0.0250(19) 0.0135(19)
C43 0.031(2) 0.044(2) 0.037(2) -0.0157(19) -0.0075(17) -0.0151(18)
C44 0.0246(18) 0.035(2) 0.0190(17) -0.0128(15) -0.0048(14) -0.0004(15)
C51 0.0180(15) 0.0135(15) 0.0157(15) -0.0015(12) -0.0055(12) -0.0028(12)
C52 0.0162(15) 0.0170(15) 0.0134(15) -0.0004(12) -0.0061(12) -0.0032(12)
C53 0.0204(16) 0.0160(15) 0.0130(15) -0.0029(12) -0.0033(12) -0.0019(12)
C54 0.0213(16) 0.0168(16) 0.0177(16) -0.0053(12) -0.0021(13) -0.0047(12)
C55 0.0162(15) 0.0267(18) 0.0156(15) 0.0001(13) -0.0054(12) -0.0062(13)
C56 0.0204(16) 0.0189(16) 0.0196(16) -0.0008(13) -0.0051(13) -0.0096(13)
C57 0.0178(16) 0.0282(19) 0.0249(18) -0.0052(14) 0.0002(13) -0.0075(14)
C58 0.027(2) 0.042(3) 0.050(3) 0.014(2) 0.0055(19) -0.0061(19)
C59 0.0204(18) 0.047(2) 0.036(2) -0.0182(19) 0.0015(16) -0.0098(17)
C60 0.0219(19) 0.038(2) 0.042(2) -0.0148(19) -0.0066(17) -0.0049(16)
C61 0.0248(17) 0.0201(17) 0.0202(17) -0.0090(13) 0.0017(13) -0.0085(13)
C62 0.042(2) 0.034(2) 0.043(3) -0.0221(19) 0.0084(19) -0.0170(19)
C63 0.046(2) 0.0216(18) 0.0258(19) -0.0026(15) 0.0003(17) -0.0147(17)
C64 0.035(2) 0.039(2) 0.033(2) -0.0112(18) -0.0111(17) -0.0176(18)
C111 0.0124(14) 0.0183(15) 0.0151(15) -0.0057(12) -0.0026(11) -0.0019(12)
C112 0.0138(14) 0.0142(14) 0.0134(14) -0.0027(11) -0.0025(11) -0.0019(11)
C113 0.0149(15) 0.0160(15) 0.0184(16) -0.0008(12) -0.0049(12) -0.0034(12)
C114 0.0190(16) 0.0192(16) 0.0187(16) 0.0020(13) -0.0058(13) -0.0043(13)
C115 0.0178(15) 0.0199(16) 0.0135(15) -0.0018(12) -0.0043(12) -0.0015(12)
C116 0.0185(15) 0.0183(16) 0.0171(16) -0.0030(12) -0.0082(12) -0.0020(12)
C117 0.0262(18) 0.0177(16) 0.0148(16) 0.0007(12) -0.0066(13) -0.0014(13)
C118 0.032(2) 0.0240(18) 0.0201(17) 0.0007(14) -0.0127(15) -0.0029(15)
C119 0.038(2) 0.035(2) 0.0201(18) 0.0025(15) -0.0159(16) -0.0100(17)
C120 0.041(2) 0.030(2) 0.0179(18) 0.0005(15) 0.0001(16) 0.0005(17)
C121 0.0203(16) 0.0219(17) 0.0283(19) 0.0043(14) -0.0124(14) -0.0087(13)
C122 0.045(2) 0.029(2) 0.047(3) -0.0132(18) -0.028(2) -0.0049(18)
C123 0.0175(17) 0.035(2) 0.032(2) 0.0009(16) -0.0119(15) -0.0038(15)
C124 0.040(2) 0.060(3) 0.046(3) 0.026(2) -0.026(2) -0.034(2)
C131 0.0135(14) 0.0198(16) 0.0159(15) -0.0039(12) -0.0021(12) -0.0036(12)
C132 0.0135(14) 0.0150(15) 0.0159(15) -0.0025(12) -0.0023(11) -0.0043(11)
C133 0.0115(14) 0.0215(16) 0.0187(16) -0.0054(13) -0.0018(12) -0.0037(12)
C134 0.0131(15) 0.0198(16) 0.0244(17) -0.0024(13) -0.0048(13) -0.0028(12)
C135 0.0156(15) 0.0171(16) 0.0310(19) -0.0070(14) -0.0044(13) -0.0046(12)
C136 0.0179(16) 0.0179(16) 0.0229(17) -0.0090(13) -0.0036(13) -0.0036(13)
C137 0.0229(17) 0.0163(17) 0.036(2) -0.0067(15) -0.0079(15) -0.0002(14)
C138 0.083(4) 0.024(2) 0.122(5) -0.031(3) -0.082(4) 0.021(2)
C139 0.085(4) 0.022(2) 0.053(3) -0.010(2) 0.028(3) 0.005(2)
C140 0.041(2) 0.023(2) 0.063(3) -0.004(2) -0.008(2) -0.0081(18)
C141 0.0196(16) 0.0268(18) 0.0152(16) -0.0055(13) -0.0054(13) 0.0004(14)
C142 0.042(2) 0.041(2) 0.0188(18) -0.0083(17) -0.0122(17) 0.0130(19)
C143 0.031(2) 0.049(3) 0.037(2) -0.022(2) -0.0073(18) -0.0160(19)
C144 0.0215(17) 0.0274(18) 0.0181(17) -0.0079(14) -0.0045(13) 0.0018(14)
C151 0.0155(15) 0.0145(15) 0.0162(15) -0.0025(12) -0.0023(12) -0.0034(12)
C152 0.0183(15) 0.0158(15) 0.0162(15) -0.0013(12) -0.0047(12) -0.0058(12)
C153 0.0221(16) 0.0165(16) 0.0168(16) -0.0021(12) -0.0025(13) -0.0032(13)
C154 0.0201(16) 0.0211(17) 0.0198(17) -0.0058(13) -0.0009(13) -0.0015(13)
C155 0.0188(16) 0.0172(16) 0.0169(16) -0.0015(12) -0.0041(12) -0.0021(12)
C156 0.0173(15) 0.0184(16) 0.0195(16) -0.0039(12) -0.0022(12) -0.0048(13)
C157 0.0182(16) 0.0211(17) 0.0227(17) -0.0049(13) -0.0036(13) -0.0039(13)
C158 0.0203(18) 0.027(2) 0.045(2) -0.0092(17) 0.0036(16) -0.0104(15)
C159 0.025(2) 0.047(3) 0.037(2) 0.0006(19) -0.0128(17) -0.0024(18)
C160 0.029(2) 0.039(2) 0.031(2) -0.0163(18) 0.0107(16) -0.0128(17)
C161 0.0269(18) 0.0190(16) 0.0224(17) -0.0081(13) -0.0020(14) -0.0073(14)
C162 0.044(2) 0.029(2) 0.034(2) -0.0096(17) -0.0181(19) -0.0088(18)
C163 0.038(2) 0.029(2) 0.041(2) -0.0219(18) 0.0073(18) -0.0122(17)
C164 0.035(2) 0.0197(17) 0.0279(19) -0.0033(14) -0.0043(16) -0.0126(15)

loop_
_atom_type_symbol
_atom_type_description
_atom_type_scat_dispersion_real
_atom_type_scat_dispersion_imag
_atom_type_scat_source
C C 0.0033 0.0016 'International Tables Vol C Tables 4.2.6.8 and 6.1.1.4'
H H 0.0000 0.0000 'International Tables Vol C Tables 4.2.6.8 and 6.1.1.4'
O O 0.0106 0.0060 'International Tables Vol C Tables 4.2.6.8 and 6.1.1.4'
Ga Ga 0.2307 1.6083 'International Tables Vol C Tables 4.2.6.8 and 6.1.1.4'

loop_
_geom_angle_atom_site_label_1
_geom_angle_atom_site_label_2
_geom_angle_atom_site_label_3
_geom_angle
O31 Ga1 O51 92.62(10)
O31 Ga1 O11 93.24(10)
O51 Ga1 O11 92.99(10)
O31 Ga1 O52 170.23(10)
O51 Ga1 O52 82.58(10)
O11 Ga1 O52 95.50(10)
O31 Ga1 O32 82.78(10)
O51 Ga1 O32 95.93(10)
O11 Ga1 O32 170.38(10)
O52 Ga1 O32 89.23(10)
O31 Ga1 O12 95.35(11)
O51 Ga1 O12 171.23(10)
O11 Ga1 O12 82.92(10)
O52 Ga1 O12 90.06(10)
O32 Ga1 O12 88.72(10)
O151 Ga2 O131 91.55(11)
O151 Ga2 O111 91.94(10)
O131 Ga2 O111 93.93(10)
O151 Ga2 O112 170.15(10)
O131 Ga2 O112 97.41(10)
O111 Ga2 O112 83.39(10)
O151 Ga2 O132 93.47(11)
O131 Ga2 O132 82.04(10)
O111 Ga2 O132 173.34(11)
O112 Ga2 O132 91.83(10)
O151 Ga2 O152 82.63(10)
O131 Ga2 O152 167.77(10)
O111 Ga2 O152 97.00(10)
O112 Ga2 O152 89.31(10)
O132 Ga2 O152 87.56(10)
C11 O11 Ga1 111.8(2)
C12 O12 Ga1 112.3(2)
C31 O31 Ga1 112.1(2)
C32 O32 Ga1 112.7(2)
C51 O51 Ga1 112.5(2)
C52 O52 Ga1 112.7(2)
C111 O111 Ga2 111.0(2)
C112 O112 Ga2 112.2(2)
C131 O131 Ga2 112.4(2)
C132 O132 Ga2 112.8(2)
C151 O151 Ga2 113.2(2)
C152 O152 Ga2 111.6(2)
O11 C11 C16 122.8(3)
O11 C11 C12 117.5(3)
C16 C11 C12 119.7(3)
O12 C12 C13 124.8(3)
O12 C12 C11 115.4(3)
C13 C12 C11 119.8(3)
C14 C13 C12 116.6(3)
C14 C13 C21 123.4(3)
C12 C13 C21 120.0(3)
C13 C14 C15 124.6(3)
C13 C14 H14A 117.7
C15 C14 H14A 117.7
C16 C15 C14 119.0(3)
C16 C15 C17 121.5(3)
C14 C15 C17 119.4(3)
C15 C16 C11 120.1(3)
C15 C16 H16A 119.9
C11 C16 H16A 119.9
C19 C17 C15 110.7(3)
C19 C17 C20 107.2(3)
C15 C17 C20 111.9(3)
C19 C17 C18 109.3(3)
C15 C17 C18 108.5(3)
C20 C17 C18 109.1(3)
C17 C18 H18A 109.5
C17 C18 H18B 109.5
H18A C18 H18B 109.5
C17 C18 H18C 109.5
H18A C18 H18C 109.5
H18B C18 H18C 109.5
C17 C19 H19A 109.5
C17 C19 H19B 109.5
H19A C19 H19B 109.5
C17 C19 H19C 109.5
H19A C19 H19C 109.5
H19B C19 H19C 109.5
C17 C20 H20A 109.5
C17 C20 H20B 109.5
H20A C20 H20B 109.5
C17 C20 H20C 109.5
H20A C20 H20C 109.5
H20B C20 H20C 109.5
C23 C21 C13 111.9(3)
C23 C21 C24 109.2(3)
C13 C21 C24 108.5(3)
C23 C21 C22 107.5(3)
C13 C21 C22 110.4(3)
C24 C21 C22 109.2(3)
C21 C22 H22A 109.5
C21 C22 H22B 109.5
H22A C22 H22B 109.5
C21 C22 H22C 109.5
H22A C22 H22C 109.5
H22B C22 H22C 109.5
C21 C23 H23A 109.5
C21 C23 H23B 109.5
H23A C23 H23B 109.5
C21 C23 H23C 109.5
H23A C23 H23C 109.5
H23B C23 H23C 109.5
C21 C24 H24A 109.5
C21 C24 H24B 109.5
H24A C24 H24B 109.5
C21 C24 H24C 109.5
H24A C24 H24C 109.5
H24B C24 H24C 109.5
O31 C31 C36 123.0(3)
O31 C31 C32 116.9(3)
C36 C31 C32 120.1(3)
O32 C32 C33 124.6(3)
O32 C32 C31 115.5(3)
C33 C32 C31 119.9(3)
C34 C33 C32 117.0(3)
C34 C33 C41 123.1(3)
C32 C33 C41 119.9(3)
C33 C34 C35 124.2(3)
C33 C34 H34A 117.9
C35 C34 H34A 117.9
C36 C35 C34 118.8(3)
C36 C35 C37 123.1(3)
C34 C35 C37 118.1(3)
C35 C36 C31 120.0(3)
C35 C36 H36A 120.0
C31 C36 H36A 120.0
C35 C37 C39 108.4(3)
C35 C37 C40 109.9(3)
C39 C37 C40 109.3(3)
C35 C37 C38 111.9(3)
C39 C37 C38 108.5(3)
C40 C37 C38 108.8(3)
C37 C38 H38A 109.5
C37 C38 H38B 109.5
H38A C38 H38B 109.5
C37 C38 H38C 109.5
H38A C38 H38C 109.5
H38B C38 H38C 109.5
C37 C39 H39A 109.5
C37 C39 H39B 109.5
H39A C39 H39B 109.5
C37 C39 H39C 109.5
H39A C39 H39C 109.5
H39B C39 H39C 109.5
C37 C40 H40A 109.5
C37 C40 H40B 109.5
H40A C40 H40B 109.5
C37 C40 H40C 109.5
H40A C40 H40C 109.5
H40B C40 H40C 109.5
C43 C41 C44 109.5(3)
C43 C41 C33 108.6(3)
C44 C41 C33 111.7(3)
C43 C41 C42 109.2(3)
C44 C41 C42 106.7(3)
C33 C41 C42 111.0(3)
C41 C42 H42A 109.5
C41 C42 H42B 109.5
H42A C42 H42B 109.5
C41 C42 H42C 109.5
H42A C42 H42C 109.5
H42B C42 H42C 109.5
C41 C43 H43A 109.5
C41 C43 H43B 109.5
H43A C43 H43B 109.5
C41 C43 H43C 109.5
H43A C43 H43C 109.5
H43B C43 H43C 109.5
C41 C44 H44A 109.5
C41 C44 H44B 109.5
H44A C44 H44B 109.5
C41 C44 H44C 109.5
H44A C44 H44C 109.5
H44B C44 H44C 109.5
O51 C51 C56 124.3(3)
O51 C51 C52 116.0(3)
C56 C51 C52 119.7(3)
O52 C52 C53 124.4(3)
O52 C52 C51 116.0(3)
C53 C52 C51 119.6(3)
C54 C53 C52 117.4(3)
C54 C53 C61 123.6(3)
C52 C53 C61 119.0(3)
C53 C54 C55 123.7(3)
C53 C54 H54A 118.1
C55 C54 H54A 118.1
C56 C55 C54 118.9(3)
C56 C55 C57 119.7(3)
C54 C55 C57 121.4(3)
C55 C56 C51 120.7(3)
C55 C56 H56A 119.7
C51 C56 H56A 119.7
C58 C57 C55 109.6(3)
C58 C57 C60 110.4(4)
C55 C57 C60 108.6(3)
C58 C57 C59 107.8(3)
C55 C57 C59 113.1(3)
C60 C57 C59 107.2(3)
C57 C58 H58A 109.5
C57 C58 H58B 109.5
H58A C58 H58B 109.5
C57 C58 H58C 109.5
H58A C58 H58C 109.5
H58B C58 H58C 109.5
C57 C59 H59A 109.5
C57 C59 H59B 109.5
H59A C59 H59B 109.5
C57 C59 H59C 109.5
H59A C59 H59C 109.5
H59B C59 H59C 109.5
C57 C60 H60A 109.5
C57 C60 H60B 109.5
H60A C60 H60B 109.5
C57 C60 H60C 109.5
H60A C60 H60C 109.5
H60B C60 H60C 109.5
C62 C61 C63 108.2(3)
C62 C61 C64 109.4(3)
C63 C61 C64 109.6(3)
C62 C61 C53 110.8(3)
C63 C61 C53 109.9(3)
C64 C61 C53 108.8(3)
C61 C62 H62A 109.5
C61 C62 H62B 109.5
H62A C62 H62B 109.5
C61 C62 H62C 109.5
H62A C62 H62C 109.5
H62B C62 H62C 109.5
C61 C63 H63A 109.5
C61 C63 H63B 109.5
H63A C63 H63B 109.5
C61 C63 H63C 109.5
H63A C63 H63C 109.5
H63B C63 H63C 109.5
C61 C64 H64A 109.5
C61 C64 H64B 109.5
H64A C64 H64B 109.5
C61 C64 H64C 109.5
H64A C64 H64C 109.5
H64B C64 H64C 109.5
O111 C111 C116 122.8(3)
O111 C111 C112 116.9(3)
C116 C111 C112 120.3(3)
O112 C112 C113 124.2(3)
O112 C112 C111 116.1(3)
C113 C112 C111 119.6(3)
C114 C113 C112 116.6(3)
C114 C113 C121 123.3(3)
C112 C113 C121 120.2(3)
C113 C114 C115 124.3(3)
C113 C114 H11A 117.8
C115 C114 H11A 117.8
C116 C115 C114 118.9(3)
C116 C115 C117 122.8(3)
C114 C115 C117 118.2(3)
C115 C116 C111 120.3(3)
C115 C116 H11B 119.8
C111 C116 H11B 119.8
C115 C117 C119 112.3(3)
C115 C117 C120 107.8(3)
C119 C117 C120 108.6(3)
C115 C117 C118 110.5(3)
C119 C117 C118 108.3(3)
C120 C117 C118 109.3(3)
C117 C118 H11F 109.5
C117 C118 H11G 109.5
H11F C118 H11G 109.5
C117 C118 H11H 109.5
H11F C118 H11H 109.5
H11G C118 H11H 109.5
C117 C119 H11C 109.5
C117 C119 H11D 109.5
H11C C119 H11D 109.5
C117 C119 H11E 109.5
H11C C119 H11E 109.5
H11D C119 H11E 109.5
C117 C120 H12A 109.5
C117 C120 H12B 109.5
H12A C120 H12B 109.5
C117 C120 H12C 109.5
H12A C120 H12C 109.5
H12B C120 H12C 109.5
C124 C121 C122 110.6(3)
C124 C121 C113 111.5(3)
C122 C121 C113 109.0(3)
C124 C121 C123 106.5(3)
C122 C121 C123 109.0(3)
C113 C121 C123 110.2(3)
C121 C122 H12J 109.5
C121 C122 H12K 109.5
H12J C122 H12K 109.5
C121 C122 H12L 109.5
H12J C122 H12L 109.5
H12K C122 H12L 109.5
C121 C123 H12G 109.5
C121 C123 H12H 109.5
H12G C123 H12H 109.5
C121 C123 H12I 109.5
H12G C123 H12I 109.5
H12H C123 H12I 109.5
C121 C124 H12D 109.5
C121 C124 H12E 109.5
H12D C124 H12E 109.5
C121 C124 H12F 109.5
H12D C124 H12F 109.5
H12E C124 H12F 109.5
O131 C131 C136 123.5(3)
O131 C131 C132 116.6(3)
C136 C131 C132 119.9(3)
O132 C132 C133 124.3(3)
O132 C132 C131 115.4(3)
C133 C132 C131 120.4(3)
C134 C133 C132 116.3(3)
C134 C133 C141 123.4(3)
C132 C133 C141 120.2(3)
C133 C134 C135 124.6(3)
C133 C134 H13H 117.7
C135 C134 H13H 117.7
C136 C135 C134 118.8(3)
C136 C135 C137 121.0(3)
C134 C135 C137 120.1(3)
C135 C136 C131 119.9(3)
C135 C136 H13A 120.1
C131 C136 H13A 120.1
C139 C137 C135 111.3(3)
C139 C137 C140 107.3(4)
C135 C137 C140 108.5(3)
C139 C137 C138 109.4(4)
C135 C137 C138 112.9(3)
C140 C137 C138 107.3(4)
C137 C138 H13E 109.5
C137 C138 H13F 109.5
H13E C138 H13F 109.5
C137 C138 H13G 109.5
H13E C138 H13G 109.5
H13F C138 H13G 109.5
C137 C139 H13B 109.5
C137 C139 H13C 109.5
H13B C139 H13C 109.5
C137 C139 H13D 109.5
H13B C139 H13D 109.5
H13C C139 H13D 109.5
C137 C140 H14H 109.5
C137 C140 H14I 109.5
H14H C140 H14I 109.5
C137 C140 H14J 109.5
H14H C140 H14J 109.5
H14I C140 H14J 109.5
C133 C141 C142 111.5(3)
C133 C141 C144 111.4(3)
C142 C141 C144 107.7(3)
C133 C141 C143 107.9(3)
C142 C141 C143 108.7(3)
C144 C141 C143 109.7(3)
C141 C142 H14K 109.5
C141 C142 H14L 109.5
H14K C142 H14L 109.5
C141 C142 H14M 109.5
H14K C142 H14M 109.5
H14L C142 H14M 109.5
C141 C143 H14E 109.5
C141 C143 H14F 109.5
H14E C143 H14F 109.5
C141 C143 H14G 109.5
H14E C143 H14G 109.5
H14F C143 H14G 109.5
C141 C144 H14B 109.5
C141 C144 H14C 109.5
H14B C144 H14C 109.5
C141 C144 H14D 109.5
H14B C144 H14D 109.5
H14C C144 H14D 109.5
O151 C151 C156 124.0(3)
O151 C151 C152 115.5(3)
C156 C151 C152 120.5(3)
O152 C152 C153 124.5(3)
O152 C152 C151 116.8(3)
C153 C152 C151 118.7(3)
C154 C153 C152 116.7(3)
C154 C153 C161 123.4(3)
C152 C153 C161 119.7(3)
C153 C154 C155 125.2(3)
C153 C154 H15B 117.4
C155 C154 H15B 117.4
C156 C155 C154 118.5(3)
C156 C155 C157 121.8(3)
C154 C155 C157 119.7(3)
C155 C156 C151 120.4(3)
C155 C156 H15A 119.8
C151 C156 H15A 119.8
C155 C157 C158 112.2(3)
C155 C157 C159 107.6(3)
C158 C157 C159 108.8(3)
C155 C157 C160 111.3(3)
C158 C157 C160 107.5(3)
C159 C157 C160 109.4(3)
C157 C158 H15F 109.5
C157 C158 H15G 109.5
H15F C158 H15G 109.5
C157 C158 H15H 109.5
H15F C158 H15H 109.5
H15G C158 H15H 109.5
C157 C159 H15C 109.5
C157 C159 H15D 109.5
H15C C159 H15D 109.5
C157 C159 H15E 109.5
H15C C159 H15E 109.5
H15D C159 H15E 109.5
C157 C160 H16E 109.5
C157 C160 H16F 109.5
H16E C160 H16F 109.5
C157 C160 H16G 109.5
H16E C160 H16G 109.5
H16F C160 H16G 109.5
C164 C161 C163 107.5(3)
C164 C161 C162 109.4(3)
C163 C161 C162 108.7(3)
C164 C161 C153 112.0(3)
C163 C161 C153 111.1(3)
C162 C161 C153 108.1(3)
C161 C162 H16K 109.5
C161 C162 H16L 109.5
H16K C162 H16L 109.5
C161 C162 H16M 109.5
H16K C162 H16M 109.5
H16L C162 H16M 109.5
C161 C163 H16H 109.5
C161 C163 H16I 109.5
H16H C163 H16I 109.5
C161 C163 H16J 109.5
H16H C163 H16J 109.5
H16I C163 H16J 109.5
C161 C164 H16B 109.5
C161 C164 H16C 109.5
H16B C164 H16C 109.5
C161 C164 H16D 109.5
H16B C164 H16D 109.5
H16C C164 H16D 109.5

loop_
_geom_bond_atom_site_label_1
_geom_bond_atom_site_label_2
_geom_bond_distance
Ga1 O31 1.955(2)
Ga1 O51 1.964(2)
Ga1 O11 1.965(2)
Ga1 O52 1.979(2)
Ga1 O32 1.980(2)
Ga1 O12 1.985(3)
Ga2 O151 1.955(3)
Ga2 O131 1.958(2)
Ga2 O111 1.968(2)
Ga2 O112 1.970(2)
Ga2 O132 1.983(2)
Ga2 O152 1.996(2)
O11 C11 1.291(4)
O12 C12 1.289(4)
O31 C31 1.296(4)
O32 C32 1.280(4)
O51 C51 1.302(4)
O52 C52 1.283(4)
O111 C111 1.307(4)
O112 C112 1.286(4)
O131 C131 1.291(4)
O132 C132 1.275(4)
O151 C151 1.295(4)
O152 C152 1.281(4)
C11 C16 1.417(4)
C11 C12 1.466(4)
C12 C13 1.431(4)
C13 C14 1.372(4)
C13 C21 1.538(4)
C14 C15 1.437(4)
C14 H14A 0.9500
C15 C16 1.367(5)
C15 C17 1.527(4)
C16 H16A 0.9500
C17 C19 1.526(5)
C17 C20 1.532(5)
C17 C18 1.539(5)
C18 H18A 0.9800
C18 H18B 0.9800
C18 H18C 0.9800
C19 H19A 0.9800
C19 H19B 0.9800
C19 H19C 0.9800
C20 H20A 0.9800
C20 H20B 0.9800
C20 H20C 0.9800
C21 C23 1.524(5)
C21 C24 1.545(5)
C21 C22 1.547(5)
C22 H22A 0.9800
C22 H22B 0.9800
C22 H22C 0.9800
C23 H23A 0.9800
C23 H23B 0.9800
C23 H23C 0.9800
C24 H24A 0.9800
C24 H24B 0.9800
C24 H24C 0.9800
C31 C36 1.408(5)
C31 C32 1.465(4)
C32 C33 1.430(4)
C33 C34 1.368(5)
C33 C41 1.535(4)
C34 C35 1.451(5)
C34 H34A 0.9500
C35 C36 1.377(4)
C35 C37 1.526(4)
C36 H36A 0.9500
C37 C39 1.534(5)
C37 C40 1.539(5)
C37 C38 1.541(5)
C38 H38A 0.9800
C38 H38B 0.9800
C38 H38C 0.9800
C39 H39A 0.9800
C39 H39B 0.9800
C39 H39C 0.9800
C40 H40A 0.9800
C40 H40B 0.9800
C40 H40C 0.9800
C41 C43 1.529(5)
C41 C44 1.531(5)
C41 C42 1.537(5)
C42 H42A 0.9800
C42 H42B 0.9800
C42 H42C 0.9800
C43 H43A 0.9800
C43 H43B 0.9800
C43 H43C 0.9800
C44 H44A 0.9800
C44 H44B 0.9800
C44 H44C 0.9800
C51 C56 1.397(4)
C51 C52 1.471(4)
C52 C53 1.431(5)
C53 C54 1.367(5)
C53 C61 1.542(5)
C54 C55 1.445(5)
C54 H54A 0.9500
C55 C56 1.374(5)
C55 C57 1.533(5)
C56 H56A 0.9500
C57 C58 1.525(5)
C57 C60 1.537(5)
C57 C59 1.543(5)
C58 H58A 0.9800
C58 H58B 0.9800
C58 H58C 0.9800
C59 H59A 0.9800
C59 H59B 0.9800
C59 H59C 0.9800
C60 H60A 0.9800
C60 H60B 0.9800
C60 H60C 0.9800
C61 C62 1.513(5)
C61 C63 1.533(5)
C61 C64 1.537(5)
C62 H62A 0.9800
C62 H62B 0.9800
C62 H62C 0.9800
C63 H63A 0.9800
C63 H63B 0.9800
C63 H63C 0.9800
C64 H64A 0.9800
C64 H64B 0.9800
C64 H64C 0.9800
C111 C116 1.408(4)
C111 C112 1.461(4)
C112 C113 1.432(4)
C113 C114 1.375(4)
C113 C121 1.532(4)
C114 C115 1.446(4)
C114 H11A 0.9500
C115 C116 1.359(5)
C115 C117 1.527(4)
C116 H11B 0.9500
C117 C119 1.534(5)
C117 C120 1.540(5)
C117 C118 1.543(5)
C118 H11F 0.9800
C118 H11G 0.9800
C118 H11H 0.9800
C119 H11C 0.9800
C119 H11D 0.9800
C119 H11E 0.9800
C120 H12A 0.9800
C120 H12B 0.9800
C120 H12C 0.9800
C121 C124 1.518(5)
C121 C122 1.529(5)
C121 C123 1.536(5)
C122 H12J 0.9800
C122 H12K 0.9800
C122 H12L 0.9800
C123 H12G 0.9800
C123 H12H 0.9800
C123 H12I 0.9800
C124 H12D 0.9800
C124 H12E 0.9800
C124 H12F 0.9800
C131 C136 1.418(4)
C131 C132 1.462(4)
C132 C133 1.433(4)
C133 C134 1.377(5)
C133 C141 1.526(4)
C134 C135 1.447(5)
C134 H13H 0.9500
C135 C136 1.379(5)
C135 C137 1.519(5)
C136 H13A 0.9500
C137 C139 1.518(6)
C137 C140 1.532(6)
C137 C138 1.540(5)
C138 H13E 0.9800
C138 H13F 0.9800
C138 H13G 0.9800
C139 H13B 0.9800
C139 H13C 0.9800
C139 H13D 0.9800
C140 H14H 0.9800
C140 H14I 0.9800
C140 H14J 0.9800
C141 C142 1.536(5)
C141 C144 1.539(5)
C141 C143 1.541(5)
C142 H14K 0.9800
C142 H14L 0.9800
C142 H14M 0.9800
C143 H14E 0.9800
C143 H14F 0.9800
C143 H14G 0.9800
C144 H14B 0.9800
C144 H14C 0.9800
C144 H14D 0.9800
C151 C156 1.404(4)
C151 C152 1.473(4)
C152 C153 1.439(5)
C153 C154 1.362(5)
C153 C161 1.541(5)
C154 C155 1.441(5)
C154 H15B 0.9500
C155 C156 1.362(5)
C155 C157 1.526(5)
C156 H15A 0.9500
C157 C158 1.537(5)
C157 C159 1.540(5)
C157 C160 1.541(5)
C158 H15F 0.9800
C158 H15G 0.9800
C158 H15H 0.9800
C159 H15C 0.9800
C159 H15D 0.9800
C159 H15E 0.9800
C160 H16E 0.9800
C160 H16F 0.9800
C160 H16G 0.9800
C161 C164 1.532(5)
C161 C163 1.532(5)
C161 C162 1.534(5)
C162 H16K 0.9800
C162 H16L 0.9800
C162 H16M 0.9800
C163 H16H 0.9800
C163 H16I 0.9800
C163 H16J 0.9800
C164 H16B 0.9800
C164 H16C 0.9800
C164 H16D 0.9800

loop_
_geom_hbond_atom_site_label_D
_geom_hbond_atom_site_label_H
_geom_hbond_atom_site_label_A
_geom_hbond_distance_DH
_geom_hbond_distance_HA
_geom_hbond_distance_DA
_geom_hbond_angle_DHA
_geom_hbond_site_symmetry_A
C62 H62A O131 0.98 2.54 3.386(5) 144.0 1_554
C124 H12F O51 0.98 2.60 3.417(5) 140.3 1_546

loop_
_geom_torsion_atom_site_label_1
_geom_torsion_atom_site_label_2
_geom_torsion_atom_site_label_3
_geom_torsion_atom_site_label_4
_geom_torsion
Ga1 O11 C11 C16 179.8(2)
Ga1 O11 C11 C12 -0.9(3)
Ga1 O12 C12 C13 178.1(2)
Ga1 O12 C12 C11 -1.6(3)
O11 C11 C12 O12 1.7(4)
C16 C11 C12 O12 -178.9(3)
O11 C11 C12 C13 -178.0(3)
C16 C11 C12 C13 1.4(4)
O12 C12 C13 C14 -178.1(3)
C11 C12 C13 C14 1.6(4)
O12 C12 C13 C21 2.0(5)
C11 C12 C13 C21 -178.3(3)
C12 C13 C14 C15 -3.9(5)
C21 C13 C14 C15 176.0(3)
C13 C14 C15 C16 3.1(5)
C13 C14 C15 C17 179.8(3)
C14 C15 C16 C11 0.2(5)
C17 C15 C16 C11 -176.5(3)
O11 C11 C16 C15 177.1(3)
C12 C11 C16 C15 -2.3(5)
C16 C15 C17 C19 -135.4(3)
C14 C15 C17 C19 47.9(4)
C16 C15 C17 C20 -15.9(4)
C14 C15 C17 C20 167.5(3)
C16 C15 C17 C18 104.6(4)
C14 C15 C17 C18 -72.1(4)
C14 C13 C21 C23 1.9(4)
C12 C13 C21 C23 -178.1(3)
C14 C13 C21 C24 -118.6(3)
C12 C13 C21 C24 61.3(4)
C14 C13 C21 C22 121.7(4)
C12 C13 C21 C22 -58.4(4)
Ga1 O31 C31 C36 179.2(3)
Ga1 O31 C31 C32 -1.4(4)
Ga1 O32 C32 C33 -179.7(3)
Ga1 O32 C32 C31 1.0(4)
O31 C31 C32 O32 0.2(4)
C36 C31 C32 O32 179.7(3)
O31 C31 C32 C33 -179.0(3)
C36 C31 C32 C33 0.4(5)
O32 C32 C33 C34 180.0(3)
C31 C32 C33 C34 -0.9(5)
O32 C32 C33 C41 1.9(5)
C31 C32 C33 C41 -178.9(3)
C32 C33 C34 C35 1.0(5)
C41 C33 C34 C35 179.0(3)
C33 C34 C35 C36 -0.8(5)
C33 C34 C35 C37 178.1(3)
C34 C35 C36 C31 0.3(5)
C37 C35 C36 C31 -178.5(3)
O31 C31 C36 C35 179.3(3)
C32 C31 C36 C35 -0.1(5)
C36 C35 C37 C39 117.8(4)
C34 C35 C37 C39 -61.0(4)
C36 C35 C37 C40 -122.7(4)
C34 C35 C37 C40 58.5(4)
C36 C35 C37 C38 -1.8(5)
C34 C35 C37 C38 179.4(3)
C34 C33 C41 C43 -112.0(4)
C32 C33 C41 C43 65.9(4)
C34 C33 C41 C44 127.0(4)
C32 C33 C41 C44 -55.0(4)
C34 C33 C41 C42 8.1(5)
C32 C33 C41 C42 -174.0(3)
Ga1 O51 C51 C56 178.1(2)
Ga1 O51 C51 C52 -3.7(3)
Ga1 O52 C52 C53 -176.4(2)
Ga1 O52 C52 C51 3.9(3)
O51 C51 C52 O52 -0.1(4)
C56 C51 C52 O52 178.1(3)
O51 C51 C52 C53 -179.8(3)
C56 C51 C52 C53 -1.6(4)
O52 C52 C53 C54 -178.1(3)
C51 C52 C53 C54 1.6(4)
O52 C52 C53 C61 2.5(5)
C51 C52 C53 C61 -177.8(3)
C52 C53 C54 C55 0.3(5)
C61 C53 C54 C55 179.6(3)
C53 C54 C55 C56 -2.1(5)
C53 C54 C55 C57 175.3(3)
C54 C55 C56 C51 2.0(5)
C57 C55 C56 C51 -175.5(3)
O51 C51 C56 C55 177.8(3)
C52 C51 C56 C55 -0.2(5)
C56 C55 C57 C58 -57.1(4)
C54 C55 C57 C58 125.5(4)
C56 C55 C57 C60 63.6(4)
C54 C55 C57 C60 -113.8(3)
C56 C55 C57 C59 -177.5(3)
C54 C55 C57 C59 5.1(4)
C54 C53 C61 C62 -0.2(5)
C52 C53 C61 C62 179.1(3)
C54 C53 C61 C63 119.4(4)
C52 C53 C61 C63 -61.3(4)
C54 C53 C61 C64 -120.6(4)
C52 C53 C61 C64 58.7(4)
Ga2 O111 C111 C116 175.9(2)
Ga2 O111 C111 C112 -4.5(3)
Ga2 O112 C112 C113 -177.4(2)
Ga2 O112 C112 C111 4.0(3)
O111 C111 C112 O112 0.4(4)
C116 C111 C112 O112 180.0(3)
O111 C111 C112 C113 -178.3(3)
C116 C111 C112 C113 1.3(4)
O112 C112 C113 C114 -179.4(3)
C111 C112 C113 C114 -0.8(4)
O112 C112 C113 C121 1.2(5)
C111 C112 C113 C121 179.7(3)
C112 C113 C114 C115 0.9(5)
C121 C113 C114 C115 -179.7(3)
C113 C114 C115 C116 -1.4(5)
C113 C114 C115 C117 175.7(3)
C114 C115 C116 C111 1.9(5)
C117 C115 C116 C111 -175.1(3)
O111 C111 C116 C115 177.7(3)
C112 C111 C116 C115 -1.9(5)
C116 C115 C117 C119 -5.2(5)
C114 C115 C117 C119 177.8(3)
C116 C115 C117 C120 114.4(4)
C114 C115 C117 C120 -62.7(4)
C116 C115 C117 C118 -126.2(3)
C114 C115 C117 C118 56.8(4)
C114 C113 C121 C124 4.7(5)
C112 C113 C121 C124 -175.9(3)
C114 C113 C121 C122 -117.7(4)
C112 C113 C121 C122 61.8(4)
C114 C113 C121 C123 122.8(4)
C112 C113 C121 C123 -57.8(4)
Ga2 O131 C131 C136 -174.8(3)
Ga2 O131 C131 C132 5.5(4)
Ga2 O132 C132 C133 171.9(2)
Ga2 O132 C132 C131 -7.6(4)
O131 C131 C132 O132 1.5(4)
C136 C131 C132 O132 -178.3(3)
O131 C131 C132 C133 -178.0(3)
C136 C131 C132 C133 2.3(5)
O132 C132 C133 C134 179.4(3)
C131 C132 C133 C134 -1.2(4)
O132 C132 C133 C141 0.7(5)
C131 C132 C133 C141 -179.9(3)
C132 C133 C134 C135 -0.5(5)
C141 C133 C134 C135 178.2(3)
C133 C134 C135 C136 1.1(5)
C133 C134 C135 C137 178.9(3)
C134 C135 C136 C131 0.0(5)
C137 C135 C136 C131 -177.7(3)
O131 C131 C136 C135 178.6(3)
C132 C131 C136 C135 -1.6(5)
C136 C135 C137 C139 -31.7(5)
C134 C135 C137 C139 150.6(4)
C136 C135 C137 C140 86.1(4)
C134 C135 C137 C140 -91.6(4)
C136 C135 C137 C138 -155.2(4)
C134 C135 C137 C138 27.2(5)
C134 C133 C141 C142 8.3(5)
C132 C133 C141 C142 -173.1(3)
C134 C133 C141 C144 128.6(3)
C132 C133 C141 C144 -52.8(4)
C134 C133 C141 C143 -111.1(4)
C132 C133 C141 C143 67.5(4)
Ga2 O151 C151 C156 176.5(2)
Ga2 O151 C151 C152 -3.0(4)
Ga2 O152 C152 C153 -175.8(3)
Ga2 O152 C152 C151 4.4(3)
O151 C151 C152 O152 -1.1(4)
C156 C151 C152 O152 179.4(3)
O151 C151 C152 C153 179.1(3)
C156 C151 C152 C153 -0.4(5)
O152 C152 C153 C154 -177.7(3)
C151 C152 C153 C154 2.1(4)
O152 C152 C153 C161 5.8(5)
C151 C152 C153 C161 -174.4(3)
C152 C153 C154 C155 -2.4(5)
C161 C153 C154 C155 173.8(3)
C153 C154 C155 C156 1.0(5)
C153 C154 C155 C157 178.6(3)
C154 C155 C156 C151 0.9(5)
C157 C155 C156 C151 -176.7(3)
O151 C151 C156 C155 179.4(3)
C152 C151 C156 C155 -1.1(5)
C156 C155 C157 C158 -24.6(4)
C154 C155 C157 C158 157.8(3)
C156 C155 C157 C159 95.0(4)
C154 C155 C157 C159 -82.6(4)
C156 C155 C157 C160 -145.2(3)
C154 C155 C157 C160 37.2(4)
C154 C153 C161 C164 125.4(4)
C152 C153 C161 C164 -58.4(4)
C154 C153 C161 C163 5.2(5)
C152 C153 C161 C163 -178.6(3)
C154 C153 C161 C162 -114.0(4)
C152 C153 C161 C162 62.2(4)
